data_7012478
loop_
_publ_author_name
'McConnell, Ann E. C.'
'Foster, Douglas F.'
'Pogorzelec, Peter'
'Slawin, Alexandra M. Z.'
'Law, David J.'
'Cole-Hamilton, David J.'

_publ_section_title
;
 Stabilising Rh--P coordination by phosphanylalkylcyclopentadienyl
 ligands
;
_journal_issue 4
_journal_name_full 'Dalton Transactions'
_journal_page_first 510
_journal_paper_doi 10.1039/b211287f
_journal_year 2003
_chemical_formula_moiety 'C17 H29 I O P Rh'
_chemical_formula_sum 'C17 H29 I O P Rh'
_chemical_formula_weight 510.18
_chemical_name_systematic
;
?
;
_space_group_IT_number 14
_symmetry_cell_setting monoclinic
_symmetry_space_group_name_Hall '-P 2ybc'
_symmetry_space_group_name_H-M 'P 1 21/c 1'
_atom_sites_solution_hydrogens geom
_atom_sites_solution_primary direct
_atom_sites_solution_secondary difmap
_audit_creation_method SHELXL-97
_cell_angle_alpha 90.00
_cell_angle_beta 94.2430(10)
_cell_angle_gamma 90.00
_cell_formula_units_Z 4
_cell_length_a 8.0159(2)
_cell_length_b 17.77960(10)
_cell_length_c 13.6522(3)
_cell_measurement_reflns_used 70
_cell_measurement_temperature 293(2)
_cell_measurement_theta_max 168
_cell_measurement_theta_min 12
_cell_volume 1940.37(7)
_computing_cell_refinement 'Bruker SMART'
_computing_data_collection 'Bruker SMART'
_computing_data_reduction 'Bruker SHELXTL'
_computing_molecular_graphics 'Bruker SHELXTL'
_computing_publication_material 'Bruker SHELXTL'
_computing_structure_refinement 'SHELXL-97 (Sheldrick, 1997)'
_computing_structure_solution 'SHELXS-97 (Sheldrick, 1990)'
_diffrn_ambient_temperature 293(2)
_diffrn_detector_area_resol_mean 0.9
_diffrn_measured_fraction_theta_full 0.970
_diffrn_measured_fraction_theta_max 0.970
_diffrn_measurement_device_type 'CCD area detector'
_diffrn_measurement_method 'phi and omega scans'
_diffrn_radiation_monochromator graphite
_diffrn_radiation_source 'fine-focus sealed tube'
_diffrn_radiation_type MoK\a
_diffrn_radiation_wavelength 0.71073
_diffrn_reflns_av_R_equivalents 0.0332
_diffrn_reflns_av_sigmaI/netI 0.0394
_diffrn_reflns_limit_h_max 7
_diffrn_reflns_limit_h_min -8
_diffrn_reflns_limit_k_max 18
_diffrn_reflns_limit_k_min -19
_diffrn_reflns_limit_l_max 15
_diffrn_reflns_limit_l_min -11
_diffrn_reflns_number 7999
_diffrn_reflns_theta_full 23.26
_diffrn_reflns_theta_max 23.26
_diffrn_reflns_theta_min 1.88
_exptl_absorpt_coefficient_mu 2.551
_exptl_absorpt_correction_T_max 1.00000
_exptl_absorpt_correction_T_min 0.857849
_exptl_absorpt_correction_type sadabs
_exptl_crystal_colour orange
_exptl_crystal_density_diffrn 1.746
_exptl_crystal_density_method 'not measured'
_exptl_crystal_description plate
_exptl_crystal_F_000 1008
_exptl_crystal_size_max .2
_exptl_crystal_size_mid .2
_exptl_crystal_size_min .03
_refine_diff_density_max 2.829
_refine_diff_density_min -1.024
_refine_diff_density_rms 0.148
_refine_ls_extinction_method none
_refine_ls_goodness_of_fit_ref 1.026
_refine_ls_hydrogen_treatment mixed
_refine_ls_matrix_type full
_refine_ls_number_parameters 163
_refine_ls_number_reflns 2694
_refine_ls_number_restraints 0
_refine_ls_restrained_S_all 1.026
_refine_ls_R_factor_all 0.0710
_refine_ls_R_factor_gt 0.0520
_refine_ls_shift/su_max 0.010
_refine_ls_shift/su_mean 0.002
_refine_ls_structure_factor_coef Fsqd
_refine_ls_weighting_details 'calc w=1/[\s^2^(Fo^2^)+(0.0868P)^2^+7.8958P] where P=(Fo^2^+2Fc^2^)/3'
_refine_ls_weighting_scheme calc
_refine_ls_wR_factor_gt 0.1336
_refine_ls_wR_factor_ref 0.1464
_reflns_number_gt 2088
_reflns_number_total 2694
_reflns_threshold_expression >2sigma(I)
_cod_data_source_file b211287f.txt
_cod_data_source_block 9
_cod_depositor_comments
;
The following automatic conversions were performed:
'_symmetry_cell_setting' value 'Monoclinic' changed to 'monoclinic'
according to '/home/saulius/struct/CIF-dictionaries/cif_core.dic'
dictionary named 'cif_core.dic' version 2.4.1 from 2010-06-29.

Automatic conversion script
Id: cif_fix_enum 1527 2010-12-29 10:47:43Z saulius 
;
_cod_original_sg_symbol_H-M P2(1)/c
_cod_database_code 7012478

loop_
_symmetry_equiv_pos_as_xyz
'x, y, z'
'-x, y+1/2, -z+1/2'
'-x, -y, -z'
'x, -y-1/2, z-1/2'

loop_
_atom_site_label
_atom_site_type_symbol
_atom_site_fract_x
_atom_site_fract_y
_atom_site_fract_z
_atom_site_U_iso_or_equiv
_atom_site_adp_type
_atom_site_occupancy
_atom_site_symmetry_multiplicity
_atom_site_calc_flag
_atom_site_refinement_flags
_atom_site_disorder_assembly
_atom_site_disorder_group
Rh1 Rh 0.41628(8) 0.59086(4) 0.76775(5) 0.0316(2) Uani 1 1 d . . .
I1 I 0.26717(11) 0.45765(4) 0.72726(7) 0.0719(3) Uani 1 1 d . . .
P1 P 0.2786(3) 0.65794(13) 0.64722(17) 0.0378(6) Uani 1 1 d . . .
C1 C 0.4433(13) 0.6656(7) 0.5576(8) 0.056(3) Uani 1 1 d . . .
H1A H 0.4509 0.6187 0.5220 0.067 Uiso 1 1 calc R . .
H1B H 0.4139 0.7052 0.5106 0.067 Uiso 1 1 calc R . .
C2 C 0.6088(12) 0.6831(7) 0.6118(8) 0.055(3) Uani 1 1 d . . .
H2A H 0.6112 0.7358 0.6302 0.066 Uiso 1 1 calc R . .
H2B H 0.6974 0.6747 0.5683 0.066 Uiso 1 1 calc R . .
C3 C 0.6423(11) 0.6353(6) 0.7036(7) 0.042(2) Uani 1 1 d . . .
C4 C 0.6325(11) 0.6637(5) 0.8044(7) 0.043(2) Uani 1 1 d . . .
C5 C 0.6554(11) 0.5986(6) 0.8673(7) 0.047(2) Uani 1 1 d . . .
C6 C 0.6699(12) 0.5363(5) 0.8112(8) 0.047(2) Uani 1 1 d . . .
C7 C 0.6682(11) 0.5586(6) 0.7080(7) 0.044(2) Uani 1 1 d . . .
C8 C 0.6315(15) 0.7444(6) 0.8340(9) 0.061(3) Uani 1 1 d . . .
H8A H 0.6135 0.7753 0.7765 0.091 Uiso 1 1 calc R . .
H8B H 0.7370 0.7570 0.8678 0.091 Uiso 1 1 calc R . .
H8C H 0.5434 0.7528 0.8766 0.091 Uiso 1 1 calc R . .
C9 C 0.6670(15) 0.6042(8) 0.9789(8) 0.072(4) Uani 1 1 d . . .
H9A H 0.6513 0.6556 0.9979 0.108 Uiso 1 1 calc R . .
H9B H 0.7751 0.5872 1.0048 0.108 Uiso 1 1 calc R . .
H9C H 0.5819 0.5734 1.0045 0.108 Uiso 1 1 calc R . .
C10 C 0.7086(16) 0.4579(7) 0.8478(12) 0.082(4) Uani 1 1 d . . .
H10A H 0.7126 0.4244 0.7928 0.123 Uiso 1 1 calc R . .
H10B H 0.6231 0.4417 0.8886 0.123 Uiso 1 1 calc R . .
H10C H 0.8149 0.4577 0.8851 0.123 Uiso 1 1 calc R . .
C11 C 0.6974(16) 0.5059(7) 0.6240(9) 0.070(3) Uani 1 1 d . . .
H11A H 0.7112 0.4555 0.6486 0.106 Uiso 1 1 calc R . .
H11B H 0.7964 0.5210 0.5937 0.106 Uiso 1 1 calc R . .
H11C H 0.6031 0.5078 0.5764 0.106 Uiso 1 1 calc R . .
C12 C 0.0999(13) 0.6183(6) 0.5751(7) 0.051(2) Uani 1 1 d . . .
H12A H 0.1281 0.5674 0.5565 0.061 Uiso 1 1 calc R . .
H12B H 0.0072 0.6149 0.6167 0.061 Uiso 1 1 calc R . .
C13 C 0.0411(16) 0.6612(8) 0.4826(9) 0.078(4) Uani 1 1 d . . .
H13A H -0.0531 0.6359 0.4500 0.117 Uiso 1 1 calc R . .
H13B H 0.1303 0.6637 0.4395 0.117 Uiso 1 1 calc R . .
H13C H 0.0091 0.7113 0.4999 0.117 Uiso 1 1 calc R . .
C14 C 0.2197(13) 0.7554(5) 0.6677(8) 0.052(3) Uani 1 1 d . . .
H14A H 0.3095 0.7791 0.7080 0.062 Uiso 1 1 calc R . .
H14B H 0.2114 0.7809 0.6048 0.062 Uiso 1 1 calc R . .
C15 C 0.0616(18) 0.7677(8) 0.7149(11) 0.087(4) Uani 1 1 d . . .
H15A H 0.0435 0.8207 0.7225 0.131 Uiso 1 1 calc R . .
H15B H 0.0685 0.7440 0.7783 0.131 Uiso 1 1 calc R . .
H15C H -0.0297 0.7464 0.6747 0.131 Uiso 1 1 calc R . .
C21 C 0.2265 0.6269 0.8878 0.049 Uani 1 1 d . . .
O21 O 0.2932 0.6703 0.9256 0.067 Uani 1 1 d . . .
C22 C 0.0983 0.5931 0.8768 0.062 Uani 1 1 d . . .
H22A H 0.0252 0.6086 0.9256 0.093 Uiso 1 1 calc R . .
H22B H 0.1201 0.5401 0.8833 0.093 Uiso 1 1 calc R . .
H22C H 0.0462 0.6032 0.8126 0.093 Uiso 1 1 calc R . .

loop_
_atom_site_aniso_label
_atom_site_aniso_U_11
_atom_site_aniso_U_22
_atom_site_aniso_U_33
_atom_site_aniso_U_23
_atom_site_aniso_U_13
_atom_site_aniso_U_12
Rh1 0.0296(4) 0.0290(4) 0.0363(4) -0.0002(3) 0.0031(3) -0.0028(3)
I1 0.0765(6) 0.0431(5) 0.0931(7) 0.0010(4) -0.0128(4) -0.0187(4)
P1 0.0335(12) 0.0402(13) 0.0394(13) 0.0019(10) 0.0011(10) -0.0014(10)
C1 0.057(7) 0.062(7) 0.050(6) 0.012(5) 0.007(5) 0.004(5)
C2 0.037(5) 0.071(7) 0.058(6) 0.022(5) 0.009(5) -0.002(5)
C3 0.031(5) 0.054(6) 0.040(5) -0.004(4) 0.007(4) -0.007(4)
C4 0.028(5) 0.047(6) 0.054(6) -0.005(5) 0.009(4) -0.006(4)
C5 0.030(5) 0.073(7) 0.038(5) 0.001(5) 0.004(4) -0.006(5)
C6 0.037(5) 0.039(5) 0.064(7) 0.010(5) 0.004(5) -0.001(4)
C7 0.035(5) 0.048(6) 0.050(6) -0.013(5) 0.003(4) -0.002(4)
C8 0.063(7) 0.051(6) 0.069(7) -0.018(5) 0.008(6) -0.008(5)
C9 0.053(7) 0.120(11) 0.042(6) 0.000(6) -0.004(5) -0.006(7)
C10 0.067(8) 0.057(7) 0.121(12) 0.031(7) 0.004(8) 0.016(6)
C11 0.068(7) 0.066(7) 0.079(8) -0.034(7) 0.014(6) 0.004(6)
C12 0.051(6) 0.050(6) 0.051(6) -0.002(5) -0.001(5) 0.002(5)
C13 0.075(9) 0.098(10) 0.057(7) 0.007(7) -0.022(6) 0.004(7)
C14 0.056(6) 0.037(5) 0.061(6) 0.002(5) -0.004(5) 0.004(5)
C15 0.086(10) 0.080(9) 0.096(10) -0.018(8) 0.005(8) 0.029(8)
C21 0.049 0.049 0.049 0.000 0.004 0.000
O21 0.067 0.067 0.067 0.000 0.005 0.000
C22 0.062 0.062 0.062 0.000 0.005 0.000

loop_
_atom_type_symbol
_atom_type_description
_atom_type_scat_dispersion_real
_atom_type_scat_dispersion_imag
_atom_type_scat_source
C C 0.0033 0.0016 'International Tables Vol C Tables 4.2.6.8 and 6.1.1.4'
H H 0.0000 0.0000 'International Tables Vol C Tables 4.2.6.8 and 6.1.1.4'
O O 0.0106 0.0060 'International Tables Vol C Tables 4.2.6.8 and 6.1.1.4'
P P 0.1023 0.0942 'International Tables Vol C Tables 4.2.6.8 and 6.1.1.4'
Rh Rh -1.1178 0.9187 'International Tables Vol C Tables 4.2.6.8 and 6.1.1.4'
I I -0.4742 1.8119 'International Tables Vol C Tables 4.2.6.8 and 6.1.1.4'

loop_
_geom_angle_atom_site_label_1
_geom_angle_atom_site_label_2
_geom_angle_atom_site_label_3
_geom_angle
_geom_angle_site_symmetry_1
_geom_angle_site_symmetry_3
_geom_angle_publ_flag
C4 Rh1 C3 39.1(3) . . ?
C4 Rh1 P1 101.0(3) . . ?
C3 Rh1 P1 83.9(3) . . ?
C4 Rh1 C5 37.7(4) . . ?
C3 Rh1 C5 62.4(3) . . ?
P1 Rh1 C5 138.7(3) . . ?
C4 Rh1 C6 61.3(3) . . ?
C3 Rh1 C6 61.1(3) . . ?
P1 Rh1 C6 142.2(3) . . ?
C5 Rh1 C6 34.6(4) . . ?
C4 Rh1 C7 61.9(3) . . ?
C3 Rh1 C7 35.5(4) . . ?
P1 Rh1 C7 105.5(3) . . ?
C5 Rh1 C7 60.3(3) . . ?
C6 Rh1 C7 37.1(4) . . ?
C4 Rh1 C21 102.5(2) . . ?
C3 Rh1 C21 138.8(2) . . ?
P1 Rh1 C21 93.23(7) . . ?
C5 Rh1 C21 97.2(2) . . ?
C6 Rh1 C21 122.0(3) . . ?
C7 Rh1 C21 157.3(2) . . ?
C4 Rh1 I1 153.9(2) . . ?
C3 Rh1 I1 126.6(2) . . ?
P1 Rh1 I1 97.45(7) . . ?
C5 Rh1 I1 121.2(3) . . ?
C6 Rh1 I1 93.0(2) . . ?
C7 Rh1 I1 95.5(2) . . ?
C21 Rh1 I1 94.61(3) . . ?
C14 P1 C12 104.4(5) . . ?
C14 P1 C1 103.5(5) . . ?
C12 P1 C1 103.9(5) . . ?
C14 P1 Rh1 120.6(4) . . ?
C12 P1 Rh1 120.9(3) . . ?
C1 P1 Rh1 100.7(3) . . ?
C2 C1 P1 109.5(7) . . ?
C1 C2 C3 112.7(8) . . ?
C7 C3 C4 108.4(8) . . ?
C7 C3 C2 127.2(9) . . ?
C4 C3 C2 124.1(9) . . ?
C7 C3 Rh1 75.8(6) . . ?
C4 C3 Rh1 69.6(5) . . ?
C2 C3 Rh1 115.2(6) . . ?
C5 C4 C3 105.5(8) . . ?
C5 C4 C8 127.8(9) . . ?
C3 C4 C8 125.7(9) . . ?
C5 C4 Rh1 74.1(5) . . ?
C3 C4 Rh1 71.3(5) . . ?
C8 C4 Rh1 127.6(7) . . ?
C6 C5 C4 109.4(8) . . ?
C6 C5 C9 128.1(10) . . ?
C4 C5 C9 122.5(10) . . ?
C6 C5 Rh1 73.6(6) . . ?
C4 C5 Rh1 68.2(5) . . ?
C9 C5 Rh1 126.1(7) . . ?
C5 C6 C7 109.1(8) . . ?
C5 C6 C10 126.4(11) . . ?
C7 C6 C10 123.9(10) . . ?
C5 C6 Rh1 71.9(6) . . ?
C7 C6 Rh1 72.0(5) . . ?
C10 C6 Rh1 129.4(8) . . ?
C3 C7 C6 107.4(8) . . ?
C3 C7 C11 127.6(10) . . ?
C6 C7 C11 124.9(10) . . ?
C3 C7 Rh1 68.7(5) . . ?
C6 C7 Rh1 70.9(5) . . ?
C11 C7 Rh1 127.7(7) . . ?
C13 C12 P1 116.0(8) . . ?
C15 C14 P1 116.6(9) . . ?
O21 C21 C22 146.6 . . ?
O21 C21 Rh1 101.869(16) . . ?
C22 C21 Rh1 111.340(15) . . ?

loop_
_geom_bond_atom_site_label_1
_geom_bond_atom_site_label_2
_geom_bond_distance
_geom_bond_site_symmetry_2
_geom_bond_publ_flag
Rh1 C4 2.191(9) . ?
Rh1 C3 2.215(9) . ?
Rh1 P1 2.254(2) . ?
Rh1 C5 2.270(9) . ?
Rh1 C6 2.291(9) . ?
Rh1 C7 2.306(10) . ?
Rh1 C21 2.4036(7) . ?
Rh1 I1 2.6919(9) . ?
P1 C14 1.822(10) . ?
P1 C12 1.819(10) . ?
P1 C1 1.870(11) . ?
C1 C2 1.503(15) . ?
C2 C3 1.522(14) . ?
C3 C7 1.380(14) . ?
C3 C4 1.473(13) . ?
C4 C5 1.444(14) . ?
C4 C8 1.491(14) . ?
C5 C6 1.356(14) . ?
C5 C9 1.524(14) . ?
C6 C7 1.463(15) . ?
C6 C10 1.504(14) . ?
C7 C11 1.511(14) . ?
C12 C13 1.521(15) . ?
C14 C15 1.480(17) . ?
C21 O21 1.0533 . ?
C21 C22 1.1902 . ?

loop_
_geom_torsion_atom_site_label_1
_geom_torsion_atom_site_label_2
_geom_torsion_atom_site_label_3
_geom_torsion_atom_site_label_4
_geom_torsion
_geom_torsion_site_symmetry_1
_geom_torsion_site_symmetry_2
_geom_torsion_site_symmetry_3
_geom_torsion_site_symmetry_4
_geom_torsion_publ_flag
C4 Rh1 P1 C14 -55.0(5) . . . . ?
C3 Rh1 P1 C14 -90.3(5) . . . . ?
C5 Rh1 P1 C14 -56.3(6) . . . . ?
C6 Rh1 P1 C14 -111.7(6) . . . . ?
C7 Rh1 P1 C14 -118.7(5) . . . . ?
C21 Rh1 P1 C14 48.4(4) . . . . ?
I1 Rh1 P1 C14 143.5(4) . . . . ?
C4 Rh1 P1 C12 171.2(5) . . . . ?
C3 Rh1 P1 C12 135.9(5) . . . . ?
C5 Rh1 P1 C12 169.9(6) . . . . ?
C6 Rh1 P1 C12 114.5(6) . . . . ?
C7 Rh1 P1 C12 107.6(5) . . . . ?
C21 Rh1 P1 C12 -85.4(4) . . . . ?
I1 Rh1 P1 C12 9.7(4) . . . . ?
C4 Rh1 P1 C1 57.8(5) . . . . ?
C3 Rh1 P1 C1 22.5(5) . . . . ?
C5 Rh1 P1 C1 56.5(6) . . . . ?
C6 Rh1 P1 C1 1.1(6) . . . . ?
C7 Rh1 P1 C1 -5.9(5) . . . . ?
C21 Rh1 P1 C1 161.2(4) . . . . ?
I1 Rh1 P1 C1 -103.7(4) . . . . ?
C14 P1 C1 C2 82.4(9) . . . . ?
C12 P1 C1 C2 -168.7(8) . . . . ?
Rh1 P1 C1 C2 -42.9(8) . . . . ?
P1 C1 C2 C3 44.7(12) . . . . ?
C1 C2 C3 C7 66.7(13) . . . . ?
C1 C2 C3 C4 -105.8(11) . . . . ?
C1 C2 C3 Rh1 -24.3(12) . . . . ?
C4 Rh1 C3 C7 116.2(8) . . . . ?
P1 Rh1 C3 C7 -127.9(5) . . . . ?
C5 Rh1 C3 C7 76.7(6) . . . . ?
C6 Rh1 C3 C7 37.3(6) . . . . ?
C21 Rh1 C3 C7 144.2(5) . . . . ?
I1 Rh1 C3 C7 -33.2(6) . . . . ?
P1 Rh1 C3 C4 115.9(5) . . . . ?
C5 Rh1 C3 C4 -39.5(5) . . . . ?
C6 Rh1 C3 C4 -78.9(6) . . . . ?
C7 Rh1 C3 C4 -116.2(8) . . . . ?
C21 Rh1 C3 C4 28.0(7) . . . . ?
I1 Rh1 C3 C4 -149.4(4) . . . . ?
C4 Rh1 C3 C2 -119.1(10) . . . . ?
P1 Rh1 C3 C2 -3.2(7) . . . . ?
C5 Rh1 C3 C2 -158.5(9) . . . . ?
C6 Rh1 C3 C2 162.0(9) . . . . ?
C7 Rh1 C3 C2 124.7(10) . . . . ?
C21 Rh1 C3 C2 -91.1(8) . . . . ?
I1 Rh1 C3 C2 91.6(8) . . . . ?
C7 C3 C4 C5 0.3(10) . . . . ?
C2 C3 C4 C5 174.0(8) . . . . ?
Rh1 C3 C4 C5 66.8(6) . . . . ?
C7 C3 C4 C8 170.1(9) . . . . ?
C2 C3 C4 C8 -16.2(14) . . . . ?
Rh1 C3 C4 C8 -123.4(10) . . . . ?
C7 C3 C4 Rh1 -66.5(6) . . . . ?
C2 C3 C4 Rh1 107.2(8) . . . . ?
C3 Rh1 C4 C5 -112.9(8) . . . . ?
P1 Rh1 C4 C5 -178.6(5) . . . . ?
C6 Rh1 C4 C5 -34.3(5) . . . . ?
C7 Rh1 C4 C5 -76.8(6) . . . . ?
C21 Rh1 C4 C5 85.5(5) . . . . ?
I1 Rh1 C4 C5 -44.4(9) . . . . ?
P1 Rh1 C4 C3 -65.7(5) . . . . ?
C5 Rh1 C4 C3 112.9(8) . . . . ?
C6 Rh1 C4 C3 78.6(6) . . . . ?
C7 Rh1 C4 C3 36.2(5) . . . . ?
C21 Rh1 C4 C3 -161.5(5) . . . . ?
I1 Rh1 C4 C3 68.5(8) . . . . ?
C3 Rh1 C4 C8 121.2(11) . . . . ?
P1 Rh1 C4 C8 55.5(9) . . . . ?
C5 Rh1 C4 C8 -125.9(11) . . . . ?
C6 Rh1 C4 C8 -160.2(11) . . . . ?
C7 Rh1 C4 C8 157.4(11) . . . . ?
C21 Rh1 C4 C8 -40.3(9) . . . . ?
I1 Rh1 C4 C8 -170.3(6) . . . . ?
C3 C4 C5 C6 -2.5(10) . . . . ?
C8 C4 C5 C6 -172.0(10) . . . . ?
Rh1 C4 C5 C6 62.4(7) . . . . ?
C3 C4 C5 C9 175.3(9) . . . . ?
C8 C4 C5 C9 5.8(15) . . . . ?
Rh1 C4 C5 C9 -119.8(9) . . . . ?
C3 C4 C5 Rh1 -64.9(6) . . . . ?
C8 C4 C5 Rh1 125.6(10) . . . . ?
C4 Rh1 C5 C6 -119.4(8) . . . . ?
C3 Rh1 C5 C6 -78.5(6) . . . . ?
P1 Rh1 C5 C6 -117.3(6) . . . . ?
C7 Rh1 C5 C6 -37.9(6) . . . . ?
C21 Rh1 C5 C6 139.4(5) . . . . ?
I1 Rh1 C5 C6 39.6(6) . . . . ?
C3 Rh1 C5 C4 40.9(5) . . . . ?
P1 Rh1 C5 C4 2.0(7) . . . . ?
C6 Rh1 C5 C4 119.4(8) . . . . ?
C7 Rh1 C5 C4 81.5(6) . . . . ?
C21 Rh1 C5 C4 -101.2(5) . . . . ?
I1 Rh1 C5 C4 158.9(4) . . . . ?
C4 Rh1 C5 C9 115.1(12) . . . . ?
C3 Rh1 C5 C9 156.0(12) . . . . ?
P1 Rh1 C5 C9 117.1(9) . . . . ?
C6 Rh1 C5 C9 -125.5(13) . . . . ?
C7 Rh1 C5 C9 -163.4(12) . . . . ?
C21 Rh1 C5 C9 13.9(10) . . . . ?
I1 Rh1 C5 C9 -86.0(10) . . . . ?
C4 C5 C6 C7 3.7(11) . . . . ?
C9 C5 C6 C7 -174.0(10) . . . . ?
Rh1 C5 C6 C7 62.7(7) . . . . ?
C4 C5 C6 C10 174.9(10) . . . . ?
C9 C5 C6 C10 -2.8(17) . . . . ?
Rh1 C5 C6 C10 -126.1(11) . . . . ?
C4 C5 C6 Rh1 -59.0(6) . . . . ?
C9 C5 C6 Rh1 123.3(10) . . . . ?
C4 Rh1 C6 C5 37.4(6) . . . . ?
C3 Rh1 C6 C5 82.3(6) . . . . ?
P1 Rh1 C6 C5 106.8(6) . . . . ?
C7 Rh1 C6 C5 118.0(8) . . . . ?
C21 Rh1 C6 C5 -49.6(6) . . . . ?
I1 Rh1 C6 C5 -147.0(6) . . . . ?
C4 Rh1 C6 C7 -80.5(6) . . . . ?
C3 Rh1 C6 C7 -35.7(5) . . . . ?
P1 Rh1 C6 C7 -11.2(8) . . . . ?
C5 Rh1 C6 C7 -118.0(8) . . . . ?
C21 Rh1 C6 C7 -167.6(4) . . . . ?
I1 Rh1 C6 C7 95.1(5) . . . . ?
C4 Rh1 C6 C10 160.1(13) . . . . ?
C3 Rh1 C6 C10 -155.1(13) . . . . ?
P1 Rh1 C6 C10 -130.6(10) . . . . ?
C5 Rh1 C6 C10 122.6(14) . . . . ?
C7 Rh1 C6 C10 -119.4(14) . . . . ?
C21 Rh1 C6 C10 73.0(12) . . . . ?
I1 Rh1 C6 C10 -24.3(12) . . . . ?
C4 C3 C7 C6 1.8(10) . . . . ?
C2 C3 C7 C6 -171.7(9) . . . . ?
Rh1 C3 C7 C6 -60.6(6) . . . . ?
C4 C3 C7 C11 -175.7(10) . . . . ?
C2 C3 C7 C11 10.8(16) . . . . ?
Rh1 C3 C7 C11 121.9(10) . . . . ?
C4 C3 C7 Rh1 62.4(6) . . . . ?
C2 C3 C7 Rh1 -111.1(9) . . . . ?
C5 C6 C7 C3 -3.5(11) . . . . ?
C10 C6 C7 C3 -174.9(10) . . . . ?
Rh1 C6 C7 C3 59.2(6) . . . . ?
C5 C6 C7 C11 174.1(10) . . . . ?
C10 C6 C7 C11 2.7(16) . . . . ?
Rh1 C6 C7 C11 -123.2(10) . . . . ?
C5 C6 C7 Rh1 -62.7(7) . . . . ?
C10 C6 C7 Rh1 125.9(10) . . . . ?
C4 Rh1 C7 C3 -39.8(6) . . . . ?
P1 Rh1 C7 C3 54.5(5) . . . . ?
C5 Rh1 C7 C3 -83.1(6) . . . . ?
C6 Rh1 C7 C3 -118.4(8) . . . . ?
C21 Rh1 C7 C3 -90.2(8) . . . . ?
I1 Rh1 C7 C3 153.8(5) . . . . ?
C4 Rh1 C7 C6 78.6(6) . . . . ?
C3 Rh1 C7 C6 118.4(8) . . . . ?
P1 Rh1 C7 C6 172.9(5) . . . . ?
C5 Rh1 C7 C6 35.3(5) . . . . ?
C21 Rh1 C7 C6 28.2(10) . . . . ?
I1 Rh1 C7 C6 -87.8(5) . . . . ?
C4 Rh1 C7 C11 -161.6(11) . . . . ?
C3 Rh1 C7 C11 -121.8(12) . . . . ?
P1 Rh1 C7 C11 -67.3(10) . . . . ?
C5 Rh1 C7 C11 155.1(11) . . . . ?
C6 Rh1 C7 C11 119.8(12) . . . . ?
C21 Rh1 C7 C11 148.1(8) . . . . ?
I1 Rh1 C7 C11 32.0(10) . . . . ?
C14 P1 C12 C13 52.8(10) . . . . ?
C1 P1 C12 C13 -55.5(10) . . . . ?
Rh1 P1 C12 C13 -167.2(7) . . . . ?
C12 P1 C14 C15 56.1(10) . . . . ?
C1 P1 C14 C15 164.6(9) . . . . ?
Rh1 P1 C14 C15 -84.1(9) . . . . ?
C4 Rh1 C21 O21 2.5(3) . . . . ?
C3 Rh1 C21 O21 -15.1(4) . . . . ?
P1 Rh1 C21 O21 -99.50(6) . . . . ?
C5 Rh1 C21 O21 40.4(3) . . . . ?
C6 Rh1 C21 O21 66.3(3) . . . . ?
C7 Rh1 C21 O21 46.6(7) . . . . ?
I1 Rh1 C21 O21 162.75(2) . . . . ?
C4 Rh1 C21 C22 178.5(3) . . . . ?
C3 Rh1 C21 C22 160.9(4) . . . . ?
P1 Rh1 C21 C22 76.52(6) . . . . ?
C5 Rh1 C21 C22 -143.5(3) . . . . ?
C6 Rh1 C21 C22 -117.7(3) . . . . ?
C7 Rh1 C21 C22 -137.4(7) . . . . ?
I1 Rh1 C21 C22 -21.23(3) . . . . ?
